data_7233348
loop_
_publ_author_name
'Wang, Yue'
'Shi, Yongfang'
'Zou, Xiaochuan'
'He, Yucen'
'Wang, Xia'

_publ_section_title
;
 Pyridylphosphine supported Ag(i) and Cu(i) complexes for detection of
 alcohols and nitriles via structural transformations from 1D to 0D
;
_journal_issue 37
_journal_name_full CrystEngComm
_journal_page_first 5595
_journal_paper_doi 10.1039/C9CE00943D
_journal_volume 21
_journal_year 2019
_chemical_formula_sum 'C38 H34 Cl2 Cu2 N4 O8 P2'
_chemical_formula_weight 934.61
_space_group_crystal_system triclinic
_space_group_IT_number 2
_space_group_name_Hall '-P 1'
_space_group_name_H-M_alt 'P -1'
_symmetry_space_group_name_Hall '-P 1'
_symmetry_space_group_name_H-M 'P -1'
_atom_sites_solution_hydrogens mixed
_audit_creation_method SHELXL-2016/6
_audit_update_record
;
2019-06-16 deposited with the CCDC.    2019-08-06 downloaded from the CCDC.
;
_cell_angle_alpha 64.235(3)
_cell_angle_beta 87.836(3)
_cell_angle_gamma 81.558(3)
_cell_formula_units_Z 1
_cell_length_a 8.1484(6)
_cell_length_b 11.1597(9)
_cell_length_c 12.1161(9)
_cell_measurement_reflns_used 9931
_cell_measurement_temperature 100(2)
_cell_measurement_theta_max 27.51
_cell_measurement_theta_min 3.09
_cell_volume 981.06(13)
_computing_cell_refinement 'Bruker SAINT'
_computing_data_collection 'Bruker APEX2'
_computing_data_reduction 'Bruker SAINT'
_computing_molecular_graphics 'Bruker SHELXTL'
_computing_publication_material 'Bruker SHELXTL'
_computing_structure_refinement 'SHELXL-2016/6 (Sheldrick, 2016)'
_computing_structure_solution 'SHELXT 2014/5 (Sheldrick, 2014)'
_diffrn_ambient_temperature 100(2)
_diffrn_measured_fraction_theta_full 0.997
_diffrn_measured_fraction_theta_max 0.996
_diffrn_measurement_device_type 'Bruker APEX-II CCD'
_diffrn_measurement_method '\f and \w scans'
_diffrn_radiation_type MoK\a
_diffrn_radiation_wavelength 0.71073
_diffrn_reflns_av_R_equivalents 0.0393
_diffrn_reflns_av_unetI/netI 0.0310
_diffrn_reflns_Laue_measured_fraction_full 0.997
_diffrn_reflns_Laue_measured_fraction_max 0.996
_diffrn_reflns_limit_h_max 10
_diffrn_reflns_limit_h_min -10
_diffrn_reflns_limit_k_max 14
_diffrn_reflns_limit_k_min -14
_diffrn_reflns_limit_l_max 15
_diffrn_reflns_limit_l_min -15
_diffrn_reflns_number 20491
_diffrn_reflns_point_group_measured_fraction_full 0.997
_diffrn_reflns_point_group_measured_fraction_max 0.996
_diffrn_reflns_theta_full 25.242
_diffrn_reflns_theta_max 27.523
_diffrn_reflns_theta_min 2.528
_exptl_absorpt_coefficient_mu 1.359
_exptl_absorpt_correction_T_max 0.647
_exptl_absorpt_correction_T_min 0.586
_exptl_absorpt_correction_type multi-scan
_exptl_crystal_colour white
_exptl_crystal_density_diffrn 1.582
_exptl_crystal_description Bloc
_exptl_crystal_F_000 476
_exptl_crystal_size_max 0.40
_exptl_crystal_size_mid 0.35
_exptl_crystal_size_min 0.32
_refine_diff_density_max 0.449
_refine_diff_density_min -0.460
_refine_diff_density_rms 0.128
_refine_ls_extinction_method none
_refine_ls_goodness_of_fit_ref 1.171
_refine_ls_hydrogen_treatment mixed
_refine_ls_matrix_type full
_refine_ls_number_parameters 265
_refine_ls_number_reflns 4509
_refine_ls_number_restraints 27
_refine_ls_restrained_S_all 1.180
_refine_ls_R_factor_all 0.0319
_refine_ls_R_factor_gt 0.0263
_refine_ls_shift/su_max 0.001
_refine_ls_shift/su_mean 0.000
_refine_ls_structure_factor_coef Fsqd
_refine_ls_weighting_details 'w=1/[\s^2^(Fo^2^)+(0.0470P)^2^+0.3335P] where P=(Fo^2^+2Fc^2^)/3'
_refine_ls_weighting_scheme calc
_refine_ls_wR_factor_gt 0.0779
_refine_ls_wR_factor_ref 0.0895
_reflns_Friedel_coverage 0.000
_reflns_number_gt 4062
_reflns_number_total 4509
_reflns_threshold_expression 'I > 2\s(I)'
_cod_data_source_file c9ce00943d2.cif
_cod_data_source_block Cu2-MeCN
_cod_depositor_comments
;
The following automatic conversions were performed:

'_exptl_absorpt_correction_type' value 'Multi-scan' changed to
'multi-scan' according to
/home/data/users/saulius/crontab/automatic-downloads/rss-feeds/RSC/lib/dictionaries/cif_core.dic
dictionary named 'cif_core.dic' version 2.4.2 from 2011-04-26.

Automatic conversion script
Id: cif_fix_values 4973 2017-02-22 13:04:09Z antanas 

 Adding full bibliography for 7233348--7233351.cif.
;
_cod_database_code 7233348
_shelx_shelxl_version_number 2016/6
_shelx_space_group_comment
;
The symmetry employed for this shelxl refinement is uniquely defined
by the following loop, which should always be used as a source of
symmetry information in preference to the above space-group names.
They are only intended as comments.
;

loop_
_space_group_symop_operation_xyz
'x, y, z'
'-x, -y, -z'

loop_
_atom_site_label
_atom_site_type_symbol
_atom_site_fract_x
_atom_site_fract_y
_atom_site_fract_z
_atom_site_U_iso_or_equiv
_atom_site_adp_type
_atom_site_occupancy
_atom_site_site_symmetry_order
_atom_site_calc_flag
_atom_site_refinement_flags_posn
_atom_site_refinement_flags_adp
Cu1 Cu 0.52841(3) 0.56972(2) 0.59779(2) 0.01522(9) Uani 1 1 d . .
P1 P 0.38659(6) 0.32918(5) 0.59029(4) 0.01195(11) Uani 1 1 d . .
Cl1 Cl 0.75301(5) 0.76455(5) 0.89209(4) 0.01724(11) Uani 1 1 d . .
O1 O 0.91292(19) 0.77223(17) 0.93399(15) 0.0303(4) Uani 1 1 d . .
O2 O 0.62551(19) 0.80861(16) 0.95741(14) 0.0267(3) Uani 1 1 d . .
O3 O 0.7317(2) 0.85019(16) 0.76277(13) 0.0316(4) Uani 1 1 d . .
O4 O 0.7439(2) 0.62740(15) 0.91563(15) 0.0283(3) Uani 1 1 d . .
N1 N 0.60745(19) 0.37544(16) 0.71772(14) 0.0142(3) Uani 1 1 d . .
N2 N 0.4420(2) 0.64520(17) 0.71035(15) 0.0188(3) Uani 1 1 d . .
C1 C 0.2911(2) 0.18127(18) 0.61809(16) 0.0140(3) Uani 1 1 d . .
C2 C 0.1812(3) 0.1283(2) 0.71323(18) 0.0201(4) Uani 1 1 d . .
H2A H 0.160782 0.165260 0.770672 0.024 Uiso 1 1 calc R U
C3 C 0.1024(3) 0.0222(2) 0.72358(19) 0.0232(4) Uani 1 1 d . .
H3A H 0.027973 -0.013347 0.788181 0.028 Uiso 1 1 calc R U
C4 C 0.1315(3) -0.0324(2) 0.63998(19) 0.0216(4) Uani 1 1 d . .
H4A H 0.075745 -0.104233 0.646697 0.026 Uiso 1 1 calc R U
C5 C 0.2420(3) 0.0178(2) 0.54685(19) 0.0212(4) Uani 1 1 d . .
H5A H 0.263838 -0.020814 0.490733 0.025 Uiso 1 1 calc R U
C6 C 0.3210(2) 0.12515(19) 0.53556(18) 0.0172(4) Uani 1 1 d . .
H6A H 0.395744 0.160125 0.471057 0.021 Uiso 1 1 calc R U
C7 C 0.2394(2) 0.43935(18) 0.63474(16) 0.0132(3) Uani 1 1 d . .
C8 C 0.1661(2) 0.56148(19) 0.54247(17) 0.0156(4) Uani 1 1 d . .
H8A H 0.192624 0.584199 0.459367 0.019 Uiso 1 1 calc R U
C9 C 0.0547(2) 0.6501(2) 0.57107(18) 0.0186(4) Uani 1 1 d . .
H9A H 0.007516 0.733907 0.507882 0.022 Uiso 1 1 calc R U
C10 C 0.0126(2) 0.6161(2) 0.69181(18) 0.0181(4) Uani 1 1 d . .
H10A H -0.066024 0.675468 0.711119 0.022 Uiso 1 1 calc R U
C11 C 0.0855(2) 0.4951(2) 0.78493(17) 0.0169(4) Uani 1 1 d . .
H11A H 0.057258 0.472474 0.867721 0.020 Uiso 1 1 calc R U
C12 C 0.1992(2) 0.40753(19) 0.75719(17) 0.0151(4) Uani 1 1 d . .
H12A H 0.249960 0.325794 0.821133 0.018 Uiso 1 1 calc R U
C13 C 0.5451(2) 0.27227(19) 0.71230(16) 0.0140(4) Uani 1 1 d . .
C14 C 0.6004(2) 0.1387(2) 0.79042(18) 0.0186(4) Uani 1 1 d . .
H14A H 0.554669 0.068090 0.784548 0.022 Uiso 1 1 calc R U
C15 C 0.7251(3) 0.1109(2) 0.87800(18) 0.0215(4) Uani 1 1 d . .
H15A H 0.765098 0.020608 0.933095 0.026 Uiso 1 1 calc R U
C16 C 0.7892(2) 0.2157(2) 0.88353(18) 0.0201(4) Uani 1 1 d . .
H16A H 0.875140 0.198582 0.941559 0.024 Uiso 1 1 calc R U
C17 C 0.7267(2) 0.3465(2) 0.80332(17) 0.0182(4) Uani 1 1 d . .
H17A H 0.769471 0.418512 0.808876 0.022 Uiso 1 1 calc R U
C18 C 0.3893(2) 0.66161(19) 0.79196(18) 0.0174(4) Uani 1 1 d . .
C19 C 0.3216(3) 0.6795(2) 0.89732(19) 0.0226(4) Uani 1 1 d D U
H19C H 0.1989(14) 0.707(2) 0.876(2) 0.045(5) Uiso 1 1 d D U
H19B H 0.382(3) 0.7501(19) 0.900(2) 0.044(5) Uiso 1 1 d D U
H19A H 0.347(3) 0.5868(14) 0.967(2) 0.046(5) Uiso 1 1 d D U

loop_
_atom_site_aniso_label
_atom_site_aniso_U_11
_atom_site_aniso_U_22
_atom_site_aniso_U_33
_atom_site_aniso_U_23
_atom_site_aniso_U_13
_atom_site_aniso_U_12
Cu1 0.01948(13) 0.01418(13) 0.01297(13) -0.00608(10) 0.00217(9) -0.00522(9)
P1 0.0133(2) 0.0107(2) 0.0124(2) -0.00524(17) 0.00014(16) -0.00262(17)
Cl1 0.0167(2) 0.0164(2) 0.0166(2) -0.00523(18) -0.00021(16) -0.00256(17)
O1 0.0185(7) 0.0317(9) 0.0350(8) -0.0071(7) -0.0037(6) -0.0092(6)
O2 0.0240(8) 0.0299(8) 0.0285(8) -0.0150(7) 0.0082(6) -0.0045(6)
O3 0.0469(10) 0.0247(8) 0.0160(7) -0.0050(6) -0.0020(7) 0.0042(7)
O4 0.0316(8) 0.0172(7) 0.0356(8) -0.0107(7) -0.0007(7) -0.0047(6)
N1 0.0137(7) 0.0162(8) 0.0132(7) -0.0064(6) 0.0019(6) -0.0040(6)
N2 0.0220(8) 0.0173(8) 0.0200(8) -0.0100(7) 0.0024(6) -0.0059(7)
C1 0.0145(8) 0.0103(8) 0.0150(8) -0.0036(7) -0.0033(6) -0.0007(7)
C2 0.0281(10) 0.0166(9) 0.0168(9) -0.0073(8) 0.0026(8) -0.0074(8)
C3 0.0280(10) 0.0163(9) 0.0231(10) -0.0050(8) 0.0054(8) -0.0096(8)
C4 0.0251(10) 0.0120(9) 0.0273(10) -0.0064(8) -0.0024(8) -0.0071(8)
C5 0.0252(10) 0.0158(9) 0.0261(10) -0.0123(8) -0.0018(8) -0.0025(8)
C6 0.0162(9) 0.0152(9) 0.0210(9) -0.0087(8) 0.0009(7) -0.0022(7)
C7 0.0124(8) 0.0125(8) 0.0162(8) -0.0074(7) 0.0004(6) -0.0028(7)
C8 0.0167(8) 0.0159(9) 0.0142(8) -0.0062(7) -0.0008(7) -0.0034(7)
C9 0.0162(9) 0.0142(9) 0.0226(9) -0.0062(8) -0.0029(7) 0.0009(7)
C10 0.0138(8) 0.0173(9) 0.0262(10) -0.0123(8) 0.0010(7) -0.0021(7)
C11 0.0162(8) 0.0196(9) 0.0175(9) -0.0096(8) 0.0025(7) -0.0059(7)
C12 0.0167(8) 0.0139(8) 0.0145(8) -0.0055(7) -0.0005(7) -0.0033(7)
C13 0.0128(8) 0.0159(9) 0.0139(8) -0.0073(7) 0.0018(6) -0.0019(7)
C14 0.0198(9) 0.0150(9) 0.0214(9) -0.0087(8) -0.0024(7) 0.0001(7)
C15 0.0218(9) 0.0189(10) 0.0211(9) -0.0080(8) -0.0048(8) 0.0046(8)
C16 0.0153(9) 0.0269(11) 0.0192(9) -0.0116(8) -0.0035(7) 0.0005(8)
C17 0.0171(9) 0.0230(10) 0.0169(8) -0.0098(8) 0.0016(7) -0.0063(8)
C18 0.0173(9) 0.0151(9) 0.0209(9) -0.0082(8) -0.0003(7) -0.0039(7)
C19 0.0224(10) 0.0270(11) 0.0212(9) -0.0133(9) 0.0048(8) -0.0038(8)

loop_
_atom_type_symbol
_atom_type_description
_atom_type_scat_dispersion_real
_atom_type_scat_dispersion_imag
_atom_type_scat_source
C C 0.0033 0.0016 'International Tables Vol C Tables 4.2.6.8 and 6.1.1.4'
H H 0.0000 0.0000 'International Tables Vol C Tables 4.2.6.8 and 6.1.1.4'
N N 0.0061 0.0033 'International Tables Vol C Tables 4.2.6.8 and 6.1.1.4'
O O 0.0106 0.0060 'International Tables Vol C Tables 4.2.6.8 and 6.1.1.4'
P P 0.1023 0.0942 'International Tables Vol C Tables 4.2.6.8 and 6.1.1.4'
Cl Cl 0.1484 0.1585 'International Tables Vol C Tables 4.2.6.8 and 6.1.1.4'
Cu Cu 0.3201 1.2651 'International Tables Vol C Tables 4.2.6.8 and 6.1.1.4'

loop_
_geom_angle_atom_site_label_1
_geom_angle_atom_site_label_2
_geom_angle_atom_site_label_3
_geom_angle
_geom_angle_site_symmetry_3
N2 Cu1 N1 100.91(7) .
N2 Cu1 P1 129.79(5) 2_666
N1 Cu1 P1 125.27(5) 2_666
C1 P1 C7 107.55(8) .
C1 P1 C13 105.31(8) .
C7 P1 C13 100.14(8) .
C1 P1 Cu1 113.42(6) 2_666
C7 P1 Cu1 113.22(6) 2_666
C13 P1 Cu1 115.99(6) 2_666
O3 Cl1 O2 109.69(10) .
O3 Cl1 O1 109.32(10) .
O2 Cl1 O1 108.85(10) .
O3 Cl1 O4 109.86(10) .
O2 Cl1 O4 109.71(10) .
O1 Cl1 O4 109.39(10) .
C17 N1 C13 118.24(16) .
C17 N1 Cu1 120.42(13) .
C13 N1 Cu1 121.33(12) .
C18 N2 Cu1 165.53(17) .
C6 C1 C2 119.24(17) .
C6 C1 P1 117.74(14) .
C2 C1 P1 122.87(15) .
C3 C2 C1 120.08(19) .
C3 C2 H2A 120.0 .
C1 C2 H2A 120.0 .
C2 C3 C4 120.36(19) .
C2 C3 H3A 119.8 .
C4 C3 H3A 119.8 .
C5 C4 C3 119.97(18) .
C5 C4 H4A 120.0 .
C3 C4 H4A 120.0 .
C4 C5 C6 119.91(19) .
C4 C5 H5A 120.0 .
C6 C5 H5A 120.0 .
C1 C6 C5 120.42(18) .
C1 C6 H6A 119.8 .
C5 C6 H6A 119.8 .
C8 C7 C12 118.92(17) .
C8 C7 P1 118.13(14) .
C12 C7 P1 122.94(14) .
C9 C8 C7 120.65(17) .
C9 C8 H8A 119.7 .
C7 C8 H8A 119.7 .
C10 C9 C8 119.93(18) .
C10 C9 H9A 120.0 .
C8 C9 H9A 120.0 .
C9 C10 C11 120.08(18) .
C9 C10 H10A 120.0 .
C11 C10 H10A 120.0 .
C12 C11 C10 120.22(18) .
C12 C11 H11A 119.9 .
C10 C11 H11A 119.9 .
C11 C12 C7 120.17(17) .
C11 C12 H12A 119.9 .
C7 C12 H12A 119.9 .
N1 C13 C14 122.53(17) .
N1 C13 P1 112.50(13) .
C14 C13 P1 124.96(15) .
C13 C14 C15 118.31(19) .
C13 C14 H14A 120.8 .
C15 C14 H14A 120.8 .
C16 C15 C14 119.32(18) .
C16 C15 H15A 120.3 .
C14 C15 H15A 120.3 .
C15 C16 C17 119.13(18) .
C15 C16 H16A 120.4 .
C17 C16 H16A 120.4 .
N1 C17 C16 122.46(19) .
N1 C17 H17A 118.8 .
C16 C17 H17A 118.8 .
N2 C18 C19 178.8(2) .
C18 C19 H19C 103.1(17) .
C18 C19 H19B 103.7(17) .
H19C C19 H19B 115.7(17) .
C18 C19 H19A 103.3(17) .
H19C C19 H19A 112.3(16) .
H19B C19 H19A 116.4(17) .

loop_
_geom_bond_atom_site_label_1
_geom_bond_atom_site_label_2
_geom_bond_distance
_geom_bond_site_symmetry_2
Cu1 N2 1.9537(17) .
Cu1 N1 2.0368(16) .
Cu1 P1 2.1956(5) 2_666
P1 C1 1.8212(19) .
P1 C7 1.8258(19) .
P1 C13 1.8288(19) .
Cl1 O3 1.4383(15) .
Cl1 O2 1.4400(16) .
Cl1 O1 1.4435(15) .
Cl1 O4 1.4428(16) .
N1 C17 1.348(2) .
N1 C13 1.352(2) .
N2 C18 1.139(3) .
C1 C6 1.390(3) .
C1 C2 1.402(3) .
C2 C3 1.385(3) .
C2 H2A 0.9500 .
C3 C4 1.390(3) .
C3 H3A 0.9500 .
C4 C5 1.385(3) .
C4 H4A 0.9500 .
C5 C6 1.395(3) .
C5 H5A 0.9500 .
C6 H6A 0.9500 .
C7 C8 1.397(2) .
C7 C12 1.405(3) .
C8 C9 1.390(3) .
C8 H8A 0.9500 .
C9 C10 1.385(3) .
C9 H9A 0.9500 .
C10 C11 1.393(3) .
C10 H10A 0.9500 .
C11 C12 1.386(3) .
C11 H11A 0.9500 .
C12 H12A 0.9500 .
C13 C14 1.389(3) .
C14 C15 1.399(3) .
C14 H14A 0.9500 .
C15 C16 1.377(3) .
C15 H15A 0.9500 .
C16 C17 1.386(3) .
C16 H16A 0.9500 .
C17 H17A 0.9500 .
C18 C19 1.452(3) .
C19 H19C 1.011(9) .
C19 H19B 1.001(9) .
C19 H19A 1.007(9) .
